data_4038402
loop_
_publ_author_name
'Im, Jangbin'
'Shin, Sang Ik'
'Shin, Seunghoon'

_publ_section_title
;
 Aminooxygenation of Ynamides with N-Hydroxybenzotriazoles: Synthesis of
 \a-Benzotriazolyl Carbonyl Compounds.
;
_journal_name_full 'The Journal of organic chemistry'
_journal_paper_doi 10.1021/acs.joc.0c00174
_journal_year 2020
_chemical_formula_sum 'C17 H18 N4 O4 S'
_chemical_formula_weight 374.41
_space_group_crystal_system monoclinic
_space_group_IT_number 14
_space_group_name_Hall '-P 2yn'
_space_group_name_H-M_alt 'P 1 21/n 1'
_atom_sites_solution_hydrogens geom
_audit_creation_method SHELXL-2014/7
_cell_angle_alpha 90
_cell_angle_beta 92.4450(10)
_cell_angle_gamma 90
_cell_formula_units_Z 4
_cell_length_a 6.34960(10)
_cell_length_b 9.8492(2)
_cell_length_c 29.5775(7)
_cell_measurement_reflns_used 6177
_cell_measurement_temperature 223(2)
_cell_measurement_theta_max 28.33
_cell_measurement_theta_min 2.18
_cell_volume 1848.05(6)
_computing_cell_refinement 'Bruker SAINT'
_computing_data_collection 'Bruker APEX2'
_computing_data_reduction 'Bruker SAINT'
_computing_molecular_graphics 'Bruker SHELXTL'
_computing_publication_material 'Bruker SHELXTL'
_computing_structure_refinement 'SHELXL-2014/7 (Sheldrick, 2014)'
_computing_structure_solution 'SHELXS-97 (Sheldrick 2008)'
_diffrn_ambient_temperature 223(2)
_diffrn_measured_fraction_theta_full 0.988
_diffrn_measured_fraction_theta_max 0.970
_diffrn_measurement_device_type 'Bruker APEX-II CCD'
_diffrn_measurement_method '\f and \w scans'
_diffrn_radiation_type MoK\a
_diffrn_radiation_wavelength 0.71073
_diffrn_reflns_av_R_equivalents 0.0598
_diffrn_reflns_av_unetI/netI 0.0562
_diffrn_reflns_Laue_measured_fraction_full 0.988
_diffrn_reflns_Laue_measured_fraction_max 0.970
_diffrn_reflns_limit_h_max 8
_diffrn_reflns_limit_h_min -8
_diffrn_reflns_limit_k_max 13
_diffrn_reflns_limit_k_min -13
_diffrn_reflns_limit_l_max 39
_diffrn_reflns_limit_l_min -39
_diffrn_reflns_number 25194
_diffrn_reflns_point_group_measured_fraction_full 0.988
_diffrn_reflns_point_group_measured_fraction_max 0.970
_diffrn_reflns_theta_full 25.242
_diffrn_reflns_theta_max 28.353
_diffrn_reflns_theta_min 2.180
_exptl_absorpt_coefficient_mu 0.205
_exptl_absorpt_correction_T_max 0.7457
_exptl_absorpt_correction_T_min 0.6989
_exptl_absorpt_correction_type multi-scan
_exptl_absorpt_process_details 'SHELXL-2014 (Sheldrick, 2014)'
_exptl_crystal_colour colourless
_exptl_crystal_density_diffrn 1.346
_exptl_crystal_description needle
_exptl_crystal_F_000 784
_exptl_crystal_size_max 0.613
_exptl_crystal_size_mid 0.059
_exptl_crystal_size_min 0.016
_refine_diff_density_max 0.419
_refine_diff_density_min -0.395
_refine_diff_density_rms 0.050
_refine_ls_extinction_method none
_refine_ls_goodness_of_fit_ref 1.032
_refine_ls_hydrogen_treatment constr
_refine_ls_matrix_type full
_refine_ls_number_parameters 235
_refine_ls_number_reflns 4495
_refine_ls_number_restraints 0
_refine_ls_restrained_S_all 1.032
_refine_ls_R_factor_all 0.0873
_refine_ls_R_factor_gt 0.0572
_refine_ls_shift/su_max 0.001
_refine_ls_shift/su_mean 0.000
_refine_ls_structure_factor_coef Fsqd
_refine_ls_weighting_details 'w=1/[\s^2^(Fo^2^)+(0.0553P)^2^+0.7971P] where P=(Fo^2^+2Fc^2^)/3'
_refine_ls_weighting_scheme calc
_refine_ls_wR_factor_gt 0.1246
_refine_ls_wR_factor_ref 0.1370
_reflns_Friedel_coverage 0.000
_reflns_number_gt 3086
_reflns_number_total 4495
_reflns_threshold_expression 'I > 2\s(I)'
_cod_data_source_file jo0c00174_si_003.cif
_cod_data_source_block 23-f1
_cod_original_sg_symbol_H-M 'P 21/n'
_cod_database_code 4038402
_shelx_shelxl_version_number 2014/7
_shelx_space_group_comment
; 
The symmetry employed for this shelxl refinement is uniquely defined 
by the following loop, which should always be used as a source of 
symmetry information in preference to the above space-group names. 
They are only intended as comments. 
;
_shelx_estimated_absorpt_t_min 0.885
_shelx_estimated_absorpt_t_max 0.997

loop_
_space_group_symop_operation_xyz
'x, y, z'
'-x+1/2, y+1/2, -z+1/2'
'-x, -y, -z'
'x-1/2, -y-1/2, z-1/2'

loop_
_atom_site_label
_atom_site_type_symbol
_atom_site_fract_x
_atom_site_fract_y
_atom_site_fract_z
_atom_site_U_iso_or_equiv
_atom_site_adp_type
_atom_site_occupancy
_atom_site_site_symmetry_order
_atom_site_calc_flag
_atom_site_refinement_flags_posn
_atom_site_refinement_flags_adp
_atom_site_refinement_flags_occupancy
_atom_site_disorder_assembly
_atom_site_disorder_group
S1 S 0.51885(9) 0.68829(6) 0.73676(2) 0.03618(17) Uani 1 1 d . . . . .
O1 O -0.0297(3) 0.73789(17) 0.51085(5) 0.0493(4) Uani 1 1 d . . . . .
O2 O 0.5982(3) 0.42976(16) 0.69570(5) 0.0458(4) Uani 1 1 d . . . . .
O3 O 0.6840(3) 0.71145(17) 0.70670(5) 0.0477(4) Uani 1 1 d . . . . .
O4 O 0.3977(3) 0.80165(16) 0.75065(5) 0.0479(4) Uani 1 1 d . . . . .
N1 N 0.5171(3) 0.30097(17) 0.60544(6) 0.0363(4) Uani 1 1 d . . . . .
N2 N 0.3738(3) 0.28545(17) 0.63625(6) 0.0332(4) Uani 1 1 d . . . . .
N3 N 0.3467(3) 0.16204(18) 0.65317(6) 0.0401(5) Uani 1 1 d . . . . .
N4 N 0.3439(3) 0.58294(18) 0.71132(6) 0.0338(4) Uani 1 1 d . . . . .
C1 C 0.5924(4) 0.1726(2) 0.60125(7) 0.0352(5) Uani 1 1 d . . . . .
C2 C 0.7520(4) 0.1239(3) 0.57411(9) 0.0518(6) Uani 1 1 d . . . . .
H2A H 0.8206 0.1803 0.5537 0.062 Uiso 1 1 calc R U . . .
C3 C 0.8014(5) -0.0100(3) 0.57914(10) 0.0633(8) Uani 1 1 d . . . . .
H3A H 0.9092 -0.0466 0.5620 0.076 Uiso 1 1 calc R U . . .
C4 C 0.6968(5) -0.0959(3) 0.60901(10) 0.0627(8) Uani 1 1 d . . . . .
H4A H 0.7382 -0.1873 0.6114 0.075 Uiso 1 1 calc R U . . .
C5 C 0.5390(5) -0.0512(2) 0.63437(9) 0.0545(7) Uani 1 1 d . . . . .
H5A H 0.4677 -0.1096 0.6537 0.065 Uiso 1 1 calc R U . . .
C6 C 0.4866(4) 0.0876(2) 0.63048(7) 0.0379(5) Uani 1 1 d . . . . .
C7 C 0.2650(3) 0.4024(2) 0.65499(7) 0.0327(5) Uani 1 1 d . . . . .
H7A H 0.1434 0.3686 0.6716 0.039 Uiso 1 1 calc R U . . .
C8 C 0.1827(3) 0.4950(2) 0.61753(6) 0.0304(4) Uani 1 1 d . . . . .
C9 C 0.3079(4) 0.5956(2) 0.59962(7) 0.0367(5) Uani 1 1 d . . . . .
H9A H 0.4456 0.6098 0.6117 0.044 Uiso 1 1 calc R U . . .
C10 C 0.2306(4) 0.6749(2) 0.56418(7) 0.0396(5) Uani 1 1 d . . . . .
H10A H 0.3154 0.7434 0.5523 0.048 Uiso 1 1 calc R U . . .
C11 C 0.0281(4) 0.6538(2) 0.54606(7) 0.0361(5) Uani 1 1 d . . . . .
C12 C -0.0979(4) 0.5557(2) 0.56385(7) 0.0393(5) Uani 1 1 d . . . . .
H12A H -0.2354 0.5414 0.5517 0.047 Uiso 1 1 calc R U . . .
C13 C -0.0200(4) 0.4779(2) 0.59986(7) 0.0371(5) Uani 1 1 d . . . . .
H13A H -0.1072 0.4122 0.6125 0.045 Uiso 1 1 calc R U . . .
C14 C -0.2344(5) 0.7209(3) 0.49003(9) 0.0626(8) Uani 1 1 d . . . . .
H14A H -0.2549 0.7865 0.4658 0.094 Uiso 1 1 calc R U . . .
H14B H -0.2478 0.6298 0.4778 0.094 Uiso 1 1 calc R U . . .
H14C H -0.3399 0.7350 0.5123 0.094 Uiso 1 1 calc R U . . .
C15 C 0.4201(4) 0.4707(2) 0.68915(7) 0.0340(5) Uani 1 1 d . . . . .
C16 C 0.1179(3) 0.6173(2) 0.71297(8) 0.0413(5) Uani 1 1 d . . . . .
H16A H 0.1019 0.6999 0.7303 0.062 Uiso 1 1 calc R U . . .
H16B H 0.0596 0.6307 0.6825 0.062 Uiso 1 1 calc R U . . .
H16C H 0.0438 0.5437 0.7272 0.062 Uiso 1 1 calc R U . . .
C17 C 0.6165(4) 0.6016(3) 0.78456(8) 0.0560(7) Uani 1 1 d . . . . .
H17A H 0.5031 0.5861 0.8049 0.084 Uiso 1 1 calc R U . . .
H17B H 0.6745 0.5152 0.7755 0.084 Uiso 1 1 calc R U . . .
H17C H 0.7260 0.6554 0.7998 0.084 Uiso 1 1 calc R U . . .

loop_
_atom_site_aniso_label
_atom_site_aniso_U_11
_atom_site_aniso_U_22
_atom_site_aniso_U_33
_atom_site_aniso_U_23
_atom_site_aniso_U_13
_atom_site_aniso_U_12
S1 0.0313(3) 0.0434(3) 0.0337(3) -0.0039(2) 0.0005(2) 0.0054(3)
O1 0.0515(11) 0.0571(10) 0.0388(8) 0.0068(7) -0.0044(8) 0.0121(9)
O2 0.0380(10) 0.0519(10) 0.0469(9) -0.0110(7) -0.0063(7) 0.0190(8)
O3 0.0349(10) 0.0572(11) 0.0516(10) 0.0004(8) 0.0098(8) 0.0004(8)
O4 0.0454(10) 0.0469(10) 0.0513(9) -0.0150(7) 0.0013(8) 0.0096(8)
N1 0.0393(11) 0.0344(10) 0.0356(9) -0.0010(7) 0.0066(8) 0.0022(8)
N2 0.0357(11) 0.0300(9) 0.0341(9) 0.0012(7) 0.0045(8) -0.0001(8)
N3 0.0455(12) 0.0307(10) 0.0443(10) 0.0040(8) 0.0045(9) -0.0032(9)
N4 0.0270(10) 0.0402(10) 0.0343(9) -0.0041(7) 0.0024(7) 0.0066(8)
C1 0.0369(13) 0.0335(11) 0.0351(10) -0.0066(8) -0.0015(9) 0.0001(10)
C2 0.0563(17) 0.0444(14) 0.0556(15) -0.0105(11) 0.0147(13) -0.0001(13)
C3 0.062(2) 0.0512(17) 0.0773(19) -0.0237(14) 0.0115(16) 0.0099(14)
C4 0.073(2) 0.0339(14) 0.081(2) -0.0117(13) 0.0017(17) 0.0097(14)
C5 0.068(2) 0.0314(12) 0.0641(16) 0.0014(11) 0.0019(14) 0.0022(12)
C6 0.0414(14) 0.0320(11) 0.0398(11) -0.0025(9) -0.0036(10) -0.0010(10)
C7 0.0322(12) 0.0318(11) 0.0345(10) 0.0013(8) 0.0071(9) 0.0010(9)
C8 0.0279(11) 0.0306(10) 0.0326(10) -0.0025(8) 0.0010(8) 0.0005(9)
C9 0.0283(12) 0.0408(12) 0.0409(11) 0.0030(9) -0.0001(9) -0.0025(10)
C10 0.0369(13) 0.0394(12) 0.0428(12) 0.0080(9) 0.0051(10) -0.0030(10)
C11 0.0392(13) 0.0382(12) 0.0308(10) -0.0031(8) 0.0008(9) 0.0112(10)
C12 0.0307(12) 0.0457(13) 0.0411(12) -0.0082(10) -0.0046(10) 0.0031(11)
C13 0.0326(13) 0.0343(11) 0.0445(12) -0.0030(9) 0.0028(10) -0.0045(10)
C14 0.0587(19) 0.082(2) 0.0456(14) 0.0005(13) -0.0149(13) 0.0214(16)
C15 0.0338(13) 0.0364(11) 0.0321(10) 0.0020(8) 0.0042(9) 0.0062(10)
C16 0.0274(12) 0.0498(14) 0.0472(13) -0.0061(10) 0.0064(10) 0.0074(11)
C17 0.0547(17) 0.0784(19) 0.0341(12) 0.0005(12) -0.0079(11) 0.0145(15)

loop_
_atom_type_symbol
_atom_type_description
_atom_type_scat_dispersion_real
_atom_type_scat_dispersion_imag
_atom_type_scat_source
C C 0.0033 0.0016 'International Tables Vol C Tables 4.2.6.8 and 6.1.1.4'
H H 0.0000 0.0000 'International Tables Vol C Tables 4.2.6.8 and 6.1.1.4'
N N 0.0061 0.0033 'International Tables Vol C Tables 4.2.6.8 and 6.1.1.4'
O O 0.0106 0.0060 'International Tables Vol C Tables 4.2.6.8 and 6.1.1.4'
S S 0.1246 0.1234 'International Tables Vol C Tables 4.2.6.8 and 6.1.1.4'

loop_
_geom_angle_atom_site_label_1
_geom_angle_atom_site_label_2
_geom_angle_atom_site_label_3
_geom_angle
_geom_angle_site_symmetry_1
_geom_angle_site_symmetry_3
_geom_angle_publ_flag
O3 S1 O4 118.41(11) . . ?
O3 S1 N4 108.12(10) . . ?
O4 S1 N4 105.00(10) . . ?
O3 S1 C17 109.86(12) . . ?
O4 S1 C17 109.11(11) . . ?
N4 S1 C17 105.49(12) . . ?
C11 O1 C14 117.9(2) . . ?
N2 N1 C1 102.13(17) . . ?
N1 N2 N3 117.96(17) . . ?
N1 N2 C7 121.25(16) . . ?
N3 N2 C7 120.44(17) . . ?
N2 N3 C6 102.17(17) . . ?
C15 N4 C16 123.94(18) . . ?
C15 N4 S1 118.01(15) . . ?
C16 N4 S1 118.03(14) . . ?
N1 C1 C6 108.73(19) . . ?
N1 C1 C2 129.4(2) . . ?
C6 C1 C2 121.8(2) . . ?
C3 C2 C1 115.9(3) . . ?
C3 C2 H2A 122.1 . . ?
C1 C2 H2A 122.1 . . ?
C2 C3 C4 122.5(3) . . ?
C2 C3 H3A 118.8 . . ?
C4 C3 H3A 118.8 . . ?
C5 C4 C3 122.2(3) . . ?
C5 C4 H4A 118.9 . . ?
C3 C4 H4A 118.9 . . ?
C4 C5 C6 116.7(3) . . ?
C4 C5 H5A 121.7 . . ?
C6 C5 H5A 121.7 . . ?
N3 C6 C1 109.02(19) . . ?
N3 C6 C5 130.0(2) . . ?
C1 C6 C5 120.9(2) . . ?
N2 C7 C8 110.56(16) . . ?
N2 C7 C15 107.11(17) . . ?
C8 C7 C15 114.23(17) . . ?
N2 C7 H7A 108.3 . . ?
C8 C7 H7A 108.3 . . ?
C15 C7 H7A 108.3 . . ?
C13 C8 C9 118.86(19) . . ?
C13 C8 C7 119.51(19) . . ?
C9 C8 C7 121.62(19) . . ?
C10 C9 C8 120.2(2) . . ?
C10 C9 H9A 119.9 . . ?
C8 C9 H9A 119.9 . . ?
C9 C10 C11 120.1(2) . . ?
C9 C10 H10A 119.9 . . ?
C11 C10 H10A 119.9 . . ?
O1 C11 C12 125.2(2) . . ?
O1 C11 C10 114.7(2) . . ?
C12 C11 C10 120.2(2) . . ?
C11 C12 C13 119.3(2) . . ?
C11 C12 H12A 120.4 . . ?
C13 C12 H12A 120.4 . . ?
C8 C13 C12 121.4(2) . . ?
C8 C13 H13A 119.3 . . ?
C12 C13 H13A 119.3 . . ?
O1 C14 H14A 109.5 . . ?
O1 C14 H14B 109.5 . . ?
H14A C14 H14B 109.5 . . ?
O1 C14 H14C 109.5 . . ?
H14A C14 H14C 109.5 . . ?
H14B C14 H14C 109.5 . . ?
O2 C15 N4 122.3(2) . . ?
O2 C15 C7 121.91(19) . . ?
N4 C15 C7 115.77(18) . . ?
N4 C16 H16A 109.5 . . ?
N4 C16 H16B 109.5 . . ?
H16A C16 H16B 109.5 . . ?
N4 C16 H16C 109.5 . . ?
H16A C16 H16C 109.5 . . ?
H16B C16 H16C 109.5 . . ?
S1 C17 H17A 109.5 . . ?
S1 C17 H17B 109.5 . . ?
H17A C17 H17B 109.5 . . ?
S1 C17 H17C 109.5 . . ?
H17A C17 H17C 109.5 . . ?
H17B C17 H17C 109.5 . . ?

loop_
_geom_bond_atom_site_label_1
_geom_bond_atom_site_label_2
_geom_bond_distance
_geom_bond_site_symmetry_2
_geom_bond_publ_flag
S1 O3 1.4219(17) . ?
S1 O4 1.4263(16) . ?
S1 N4 1.6748(19) . ?
S1 C17 1.743(2) . ?
O1 C11 1.368(3) . ?
O1 C14 1.424(3) . ?
O2 C15 1.208(3) . ?
N1 N2 1.324(2) . ?
N1 C1 1.359(3) . ?
N2 N3 1.329(2) . ?
N2 C7 1.464(3) . ?
N3 C6 1.352(3) . ?
N4 C15 1.383(3) . ?
N4 C16 1.477(3) . ?
C1 C6 1.396(3) . ?
C1 C2 1.404(3) . ?
C2 C3 1.363(4) . ?
C2 H2A 0.9400 . ?
C3 C4 1.409(4) . ?
C3 H3A 0.9400 . ?
C4 C5 1.351(4) . ?
C4 H4A 0.9400 . ?
C5 C6 1.410(3) . ?
C5 H5A 0.9400 . ?
C7 C8 1.511(3) . ?
C7 C15 1.535(3) . ?
C7 H7A 0.9900 . ?
C8 C13 1.379(3) . ?
C8 C9 1.390(3) . ?
C9 C10 1.380(3) . ?
C9 H9A 0.9400 . ?
C10 C11 1.388(3) . ?
C10 H10A 0.9400 . ?
C11 C12 1.374(3) . ?
C12 C13 1.386(3) . ?
C12 H12A 0.9400 . ?
C13 H13A 0.9400 . ?
C14 H14A 0.9700 . ?
C14 H14B 0.9700 . ?
C14 H14C 0.9700 . ?
C16 H16A 0.9700 . ?
C16 H16B 0.9700 . ?
C16 H16C 0.9700 . ?
C17 H17A 0.9700 . ?
C17 H17B 0.9700 . ?
C17 H17C 0.9700 . ?
